data_7105140
loop_
_publ_author_name
'Liu, Huimin'
'Zhang, Qiongmei'
'Wang, Limin'
'Tong, Xiaofeng'

_publ_section_title
;
 PPh3-catalyzed [2 + 2 + 2] and [4 + 2] annulations: synthesis of
 highly substituted 1,2-dihydropyridines (DHPs).
;
_journal_issue 2
_journal_name_full 'Chemical communications (Cambridge, England)'
_journal_page_first 312
_journal_page_last 314
_journal_paper_doi 10.1039/b915825a
_journal_volume 46
_journal_year 2009
_chemical_formula_sum 'C33 H27 Cl2 N O4 S'
_chemical_formula_weight 604.52
_chemical_name_systematic
;
?
;
_space_group_IT_number 2
_symmetry_cell_setting triclinic
_symmetry_space_group_name_Hall '-P 1'
_symmetry_space_group_name_H-M 'P -1'
_atom_sites_solution_hydrogens geom
_atom_sites_solution_primary direct
_atom_sites_solution_secondary difmap
_audit_creation_method SHELXL-97
_cell_angle_alpha 70.430(3)
_cell_angle_beta 84.280(4)
_cell_angle_gamma 81.087(4)
_cell_formula_units_Z 2
_cell_length_a 6.7166(13)
_cell_length_b 12.567(3)
_cell_length_c 18.230(4)
_cell_measurement_reflns_used 2903
_cell_measurement_temperature 293(2)
_cell_measurement_theta_max 52.316
_cell_measurement_theta_min 4.749
_cell_volume 1430.4(5)
_computing_cell_refinement 'Bruker SMART'
_computing_data_collection 'Bruker SMART'
_computing_data_reduction 'Bruker SHELXTL'
_computing_molecular_graphics 'Bruker SHELXTL'
_computing_publication_material 'Bruker SHELXTL'
_computing_structure_refinement 'SHELXL-97 (Sheldrick, 1997)'
_computing_structure_solution 'SHELXS-97 (Sheldrick, 1990)'
_diffrn_ambient_temperature 293(2)
_diffrn_measured_fraction_theta_full 0.986
_diffrn_measured_fraction_theta_max 0.986
_diffrn_measurement_device_type 'CCD area detector'
_diffrn_measurement_method 'phi and omega scans'
_diffrn_radiation_monochromator graphite
_diffrn_radiation_source 'fine-focus sealed tube'
_diffrn_radiation_type MoK\a
_diffrn_radiation_wavelength 0.71073
_diffrn_reflns_av_R_equivalents 0.0866
_diffrn_reflns_av_sigmaI/netI 0.0773
_diffrn_reflns_limit_h_max 5
_diffrn_reflns_limit_h_min -8
_diffrn_reflns_limit_k_max 15
_diffrn_reflns_limit_k_min -15
_diffrn_reflns_limit_l_max 21
_diffrn_reflns_limit_l_min -22
_diffrn_reflns_number 7546
_diffrn_reflns_theta_full 25.50
_diffrn_reflns_theta_max 25.50
_diffrn_reflns_theta_min 2.37
_exptl_absorpt_coefficient_mu 0.340
_exptl_absorpt_correction_T_max 1.00000
_exptl_absorpt_correction_T_min 0.60185
_exptl_absorpt_correction_type empirical
_exptl_absorpt_process_details sadabs
_exptl_crystal_colour yellow
_exptl_crystal_density_diffrn 1.404
_exptl_crystal_density_method 'not measured'
_exptl_crystal_description prismatic
_exptl_crystal_F_000 628
_exptl_crystal_size_max 0.378
_exptl_crystal_size_mid 0.269
_exptl_crystal_size_min 0.075
_refine_diff_density_max 0.791
_refine_diff_density_min -0.771
_refine_diff_density_rms 0.101
_refine_ls_extinction_method none
_refine_ls_goodness_of_fit_ref 1.099
_refine_ls_hydrogen_treatment constr
_refine_ls_matrix_type full
_refine_ls_number_parameters 356
_refine_ls_number_reflns 5244
_refine_ls_number_restraints 2
_refine_ls_restrained_S_all 1.105
_refine_ls_R_factor_all 0.0987
_refine_ls_R_factor_gt 0.0855
_refine_ls_shift/su_max 0.038
_refine_ls_shift/su_mean 0.002
_refine_ls_structure_factor_coef Fsqd
_refine_ls_weighting_details 'calc w=1/[\s^2^(Fo^2^)+(0.2000P)^2^+0.0000P] where P=(Fo^2^+2Fc^2^)/3'
_refine_ls_weighting_scheme calc
_refine_ls_wR_factor_gt 0.2767
_refine_ls_wR_factor_ref 0.2898
_reflns_number_gt 3997
_reflns_number_total 5244
_reflns_threshold_expression >2sigma(I)
_cod_data_source_file b915825a.txt
_cod_data_source_block cd29198
_cod_depositor_comments
;
The following automatic conversions were performed:
'_symmetry_cell_setting' value 'Triclinic' changed to 'triclinic'
according to '/home/saulius/struct/CIF-dictionaries/cif_core.dic'
dictionary named 'cif_core.dic' version 2.4.1 from 2010-06-29.

Automatic conversion script
Id: cif_fix_enum 1527 2010-12-29 10:47:43Z saulius 
;
_cod_original_sg_symbol_H-M P-1
_cod_database_code 7105140

loop_
_symmetry_equiv_pos_as_xyz
'x, y, z'
'-x, -y, -z'

loop_
_atom_site_label
_atom_site_type_symbol
_atom_site_fract_x
_atom_site_fract_y
_atom_site_fract_z
_atom_site_U_iso_or_equiv
_atom_site_adp_type
_atom_site_occupancy
_atom_site_symmetry_multiplicity
_atom_site_calc_flag
_atom_site_refinement_flags
_atom_site_disorder_assembly
_atom_site_disorder_group
S1 S 0.69807(13) 0.66218(7) 0.07218(5) 0.0391(3) Uani 1 1 d . . .
N1 N 0.6418(4) 0.6847(2) 0.15797(17) 0.0395(7) Uani 1 1 d . . .
O1 O 0.5291(5) 0.3646(3) 0.29895(19) 0.0713(10) Uani 1 1 d . . .
O2 O 1.1319(5) 0.7124(3) 0.3123(2) 0.0660(9) Uani 1 1 d . . .
O3 O 0.7971(4) 0.7555(2) 0.02360(15) 0.0503(7) Uani 1 1 d . . .
O4 O 0.5166(4) 0.6404(2) 0.04989(16) 0.0530(7) Uani 1 1 d . . .
C1 C 0.5505(5) 0.5935(3) 0.2199(2) 0.0436(9) Uani 1 1 d . . .
H1A H 0.4915 0.5476 0.1965 0.052 Uiso 1 1 calc R . .
H1B H 0.4435 0.6271 0.2482 0.052 Uiso 1 1 calc R . .
C2 C 0.7639(5) 0.7451(3) 0.1845(2) 0.0369(8) Uani 1 1 d . . .
C3 C 0.8502(5) 0.6923(3) 0.2537(2) 0.0409(8) Uani 1 1 d . . .
C4 C 0.8462(6) 0.5705(3) 0.2919(2) 0.0424(8) Uani 1 1 d . . .
H4 H 0.9419 0.5286 0.3277 0.051 Uiso 1 1 calc R . .
C5 C 0.7049(5) 0.5189(3) 0.2754(2) 0.0421(8) Uani 1 1 d . . .
C6 C 0.6783(6) 0.3989(3) 0.3119(2) 0.0449(9) Uani 1 1 d . . .
C7 C 0.8267(6) 0.3182(3) 0.3676(2) 0.0437(8) Uani 1 1 d . . .
C8 C 1.0333(6) 0.3091(3) 0.3497(2) 0.0510(9) Uani 1 1 d . . .
H8 H 1.0845 0.3569 0.3031 0.061 Uiso 1 1 calc R . .
C9 C 1.1631(7) 0.2288(4) 0.4014(3) 0.0636(12) Uani 1 1 d . . .
H9 H 1.3011 0.2219 0.3890 0.076 Uiso 1 1 calc R . .
C10 C 1.0886(9) 0.1594(5) 0.4707(3) 0.0873(18) Uani 1 1 d . . .
H10 H 1.1765 0.1063 0.5055 0.105 Uiso 1 1 calc R . .
C11 C 0.8841(9) 0.1681(5) 0.4891(3) 0.0830(17) Uani 1 1 d . . .
H11 H 0.8340 0.1218 0.5366 0.100 Uiso 1 1 calc R . .
C12 C 0.7528(7) 0.2464(4) 0.4364(2) 0.0636(12) Uani 1 1 d . . .
H12 H 0.6143 0.2501 0.4478 0.076 Uiso 1 1 calc R . .
C13 C 0.7803(6) 0.8644(3) 0.1370(2) 0.0402(8) Uani 1 1 d . . .
C14 C 0.9626(6) 0.9082(3) 0.1249(2) 0.0499(9) Uani 1 1 d . . .
H14 H 1.0796 0.8599 0.1432 0.060 Uiso 1 1 calc R . .
C15 C 0.9724(8) 1.0218(4) 0.0863(2) 0.0628(12) Uani 1 1 d . . .
H15 H 1.0949 1.0507 0.0793 0.075 Uiso 1 1 calc R . .
C16 C 0.7965(8) 1.0939(3) 0.0576(2) 0.0636(12) Uani 1 1 d . . .
H16 H 0.8020 1.1711 0.0318 0.076 Uiso 1 1 calc R . .
C17 C 0.6203(8) 1.0520(3) 0.0672(2) 0.0579(11) Uani 1 1 d . . .
H17 H 0.5051 1.1005 0.0471 0.069 Uiso 1 1 calc R . .
C18 C 0.6064(6) 0.9368(3) 0.1067(2) 0.0504(9) Uani 1 1 d . . .
H18 H 0.4835 0.9086 0.1127 0.060 Uiso 1 1 calc R . .
C19 C 0.9610(6) 0.7524(3) 0.2920(2) 0.0442(9) Uani 1 1 d . . .
C20 C 0.8607(6) 0.8584(3) 0.3054(2) 0.0430(8) Uani 1 1 d . . .
C21 C 0.9765(7) 0.9395(4) 0.3078(2) 0.0550(10) Uani 1 1 d . . .
H21 H 1.1163 0.9264 0.3017 0.066 Uiso 1 1 calc R . .
C22 C 0.8862(8) 1.0388(4) 0.3190(3) 0.0668(13) Uani 1 1 d . . .
H22 H 0.9655 1.0929 0.3197 0.080 Uiso 1 1 calc R . .
C23 C 0.6806(8) 1.0594(4) 0.3293(3) 0.0684(13) Uani 1 1 d . . .
H23 H 0.6203 1.1275 0.3360 0.082 Uiso 1 1 calc R . .
C24 C 0.5639(8) 0.9778(4) 0.3295(3) 0.0731(14) Uani 1 1 d . . .
H24 H 0.4248 0.9897 0.3386 0.088 Uiso 1 1 calc R . .
C25 C 0.6540(6) 0.8781(4) 0.3163(3) 0.0560(10) Uani 1 1 d . . .
H25 H 0.5746 0.8245 0.3148 0.067 Uiso 1 1 calc R . .
C26 C 0.8699(5) 0.5363(3) 0.0937(2) 0.0381(8) Uani 1 1 d . . .
C27 C 0.8055(6) 0.4326(3) 0.1039(3) 0.0507(10) Uani 1 1 d . . .
H27 H 0.6730 0.4295 0.0950 0.061 Uiso 1 1 calc R . .
C28 C 0.9382(7) 0.3348(3) 0.1273(3) 0.0590(11) Uani 1 1 d . . .
H28 H 0.8937 0.2653 0.1346 0.071 Uiso 1 1 calc R . .
C29 C 1.1366(6) 0.3368(3) 0.1404(2) 0.0502(9) Uani 1 1 d . . .
C30 C 1.1966(6) 0.4418(4) 0.1284(3) 0.0587(11) Uani 1 1 d . . .
H30 H 1.3298 0.4453 0.1362 0.070 Uiso 1 1 calc R . .
C31 C 1.0664(6) 0.5414(3) 0.1053(3) 0.0527(10) Uani 1 1 d . . .
H31 H 1.1109 0.6110 0.0976 0.063 Uiso 1 1 calc R . .
C32 C 1.2798(9) 0.2306(4) 0.1681(3) 0.0778(15) Uani 1 1 d . . .
H32A H 1.4009 0.2373 0.1351 0.117 Uiso 1 1 calc R . .
H32B H 1.2188 0.1672 0.1666 0.117 Uiso 1 1 calc R . .
H32C H 1.3120 0.2186 0.2206 0.117 Uiso 1 1 calc R . .
C33 C 0.2269(18) 0.4096(11) 0.5040(7) 0.174(4) Uiso 1 1 d D . .
H33A H 0.2387 0.3871 0.4576 0.209 Uiso 1 1 calc R . .
H33B H 0.2480 0.3397 0.5477 0.209 Uiso 1 1 calc R . .
Cl1 Cl 0.421(2) 0.4761(14) 0.4985(10) 0.220(8) Uiso 1 1 d D . .
Cl2 Cl -0.019(3) 0.463(3) 0.513(3) 0.287(18) Uiso 1 1 d D . .

loop_
_atom_site_aniso_label
_atom_site_aniso_U_11
_atom_site_aniso_U_22
_atom_site_aniso_U_33
_atom_site_aniso_U_23
_atom_site_aniso_U_13
_atom_site_aniso_U_12
S1 0.0429(6) 0.0336(5) 0.0401(5) -0.0099(4) -0.0066(4) -0.0048(4)
N1 0.0408(16) 0.0334(15) 0.0447(16) -0.0114(12) -0.0013(13) -0.0092(12)
O1 0.071(2) 0.0532(18) 0.082(2) 0.0009(15) -0.0190(17) -0.0281(16)
O2 0.0536(18) 0.0627(19) 0.087(2) -0.0310(16) -0.0284(16) 0.0061(14)
O3 0.0626(17) 0.0407(14) 0.0445(14) -0.0091(11) 0.0022(12) -0.0118(12)
O4 0.0492(15) 0.0535(16) 0.0576(16) -0.0163(13) -0.0202(13) -0.0029(12)
C1 0.0398(19) 0.042(2) 0.046(2) -0.0084(15) 0.0013(15) -0.0094(15)
C2 0.0359(17) 0.0308(16) 0.0454(19) -0.0151(14) -0.0022(14) -0.0023(13)
C3 0.044(2) 0.0289(17) 0.048(2) -0.0110(14) -0.0043(16) -0.0034(14)
C4 0.051(2) 0.0328(18) 0.0424(19) -0.0105(14) -0.0068(16) -0.0040(15)
C5 0.049(2) 0.0388(19) 0.0375(18) -0.0117(15) 0.0034(15) -0.0075(15)
C6 0.055(2) 0.040(2) 0.0408(19) -0.0129(15) 0.0038(16) -0.0143(16)
C7 0.054(2) 0.0332(18) 0.0449(19) -0.0114(15) -0.0015(16) -0.0120(15)
C8 0.061(2) 0.039(2) 0.052(2) -0.0124(16) 0.0022(18) -0.0106(17)
C9 0.060(3) 0.050(2) 0.079(3) -0.017(2) -0.013(2) -0.007(2)
C10 0.083(4) 0.067(3) 0.091(4) 0.015(3) -0.040(3) -0.014(3)
C11 0.094(4) 0.081(4) 0.054(3) 0.016(2) -0.018(3) -0.028(3)
C12 0.067(3) 0.063(3) 0.053(2) -0.002(2) -0.001(2) -0.023(2)
C13 0.049(2) 0.0325(18) 0.0397(18) -0.0132(14) -0.0030(15) -0.0044(15)
C14 0.057(2) 0.048(2) 0.046(2) -0.0125(16) -0.0022(17) -0.0161(18)
C15 0.086(3) 0.053(3) 0.053(2) -0.0124(19) 0.001(2) -0.032(2)
C16 0.106(4) 0.034(2) 0.050(2) -0.0087(17) -0.002(2) -0.020(2)
C17 0.082(3) 0.034(2) 0.052(2) -0.0115(17) -0.008(2) 0.007(2)
C18 0.055(2) 0.037(2) 0.058(2) -0.0144(17) -0.0089(18) 0.0006(16)
C19 0.050(2) 0.0391(19) 0.044(2) -0.0135(15) -0.0066(16) -0.0074(16)
C20 0.051(2) 0.0368(18) 0.0421(19) -0.0111(15) -0.0109(16) -0.0079(15)
C21 0.060(2) 0.051(2) 0.063(3) -0.0248(19) -0.010(2) -0.0148(19)
C22 0.091(4) 0.050(2) 0.070(3) -0.025(2) -0.012(3) -0.021(2)
C23 0.084(3) 0.051(3) 0.080(3) -0.037(2) -0.016(3) 0.004(2)
C24 0.059(3) 0.074(3) 0.098(4) -0.048(3) -0.011(3) 0.006(2)
C25 0.052(2) 0.053(2) 0.075(3) -0.035(2) -0.005(2) -0.0077(18)
C26 0.0374(18) 0.0365(18) 0.0410(18) -0.0144(14) -0.0003(14) -0.0041(14)
C27 0.043(2) 0.041(2) 0.075(3) -0.0267(19) -0.0048(19) -0.0061(16)
C28 0.066(3) 0.038(2) 0.077(3) -0.0247(19) 0.001(2) -0.0083(19)
C29 0.054(2) 0.052(2) 0.045(2) -0.0217(17) -0.0036(17) 0.0055(18)
C30 0.040(2) 0.059(3) 0.080(3) -0.027(2) -0.008(2) 0.0000(18)
C31 0.040(2) 0.045(2) 0.077(3) -0.0227(19) -0.0009(19) -0.0099(16)
C32 0.086(4) 0.062(3) 0.078(3) -0.026(2) -0.009(3) 0.026(3)

loop_
_atom_type_symbol
_atom_type_description
_atom_type_scat_dispersion_real
_atom_type_scat_dispersion_imag
_atom_type_scat_source
C C 0.0033 0.0016 'International Tables Vol C Tables 4.2.6.8 and 6.1.1.4'
H H 0.0000 0.0000 'International Tables Vol C Tables 4.2.6.8 and 6.1.1.4'
N N 0.0061 0.0033 'International Tables Vol C Tables 4.2.6.8 and 6.1.1.4'
O O 0.0106 0.0060 'International Tables Vol C Tables 4.2.6.8 and 6.1.1.4'
S S 0.1246 0.1234 'International Tables Vol C Tables 4.2.6.8 and 6.1.1.4'
Cl Cl 0.1484 0.1585 'International Tables Vol C Tables 4.2.6.8 and 6.1.1.4'

loop_
_geom_angle_atom_site_label_1
_geom_angle_atom_site_label_2
_geom_angle_atom_site_label_3
_geom_angle
_geom_angle_site_symmetry_1
_geom_angle_site_symmetry_3
_geom_angle_publ_flag
O4 S1 O3 120.37(16) . . ?
O4 S1 N1 105.81(16) . . ?
O3 S1 N1 106.44(15) . . ?
O4 S1 C26 108.71(16) . . ?
O3 S1 C26 109.58(16) . . ?
N1 S1 C26 104.76(15) . . ?
C2 N1 C1 115.0(3) . . ?
C2 N1 S1 120.5(2) . . ?
C1 N1 S1 115.9(2) . . ?
N1 C1 C5 111.1(3) . . ?
N1 C1 H1A 109.3 . . ?
C5 C1 H1A 109.4 . . ?
N1 C1 H1B 109.5 . . ?
C5 C1 H1B 109.5 . . ?
H1A C1 H1B 108.0 . . ?
C3 C2 N1 118.4(3) . . ?
C3 C2 C13 123.8(3) . . ?
N1 C2 C13 117.7(3) . . ?
C2 C3 C4 119.7(3) . . ?
C2 C3 C19 122.9(3) . . ?
C4 C3 C19 117.3(3) . . ?
C5 C4 C3 120.0(3) . . ?
C5 C4 H4 120.0 . . ?
C3 C4 H4 120.0 . . ?
C4 C5 C6 125.5(3) . . ?
C4 C5 C1 116.7(3) . . ?
C6 C5 C1 117.6(3) . . ?
O1 C6 C5 119.5(4) . . ?
O1 C6 C7 119.4(3) . . ?
C5 C6 C7 121.0(3) . . ?
C12 C7 C8 119.4(4) . . ?
C12 C7 C6 118.2(4) . . ?
C8 C7 C6 122.2(3) . . ?
C9 C8 C7 120.0(4) . . ?
C9 C8 H8 120.1 . . ?
C7 C8 H8 119.9 . . ?
C10 C9 C8 120.2(4) . . ?
C10 C9 H9 120.0 . . ?
C8 C9 H9 119.8 . . ?
C11 C10 C9 120.3(4) . . ?
C11 C10 H10 119.8 . . ?
C9 C10 H10 119.9 . . ?
C10 C11 C12 119.7(4) . . ?
C10 C11 H11 120.2 . . ?
C12 C11 H11 120.1 . . ?
C7 C12 C11 120.4(4) . . ?
C7 C12 H12 119.9 . . ?
C11 C12 H12 119.7 . . ?
C18 C13 C14 119.2(3) . . ?
C18 C13 C2 119.3(3) . . ?
C14 C13 C2 121.4(3) . . ?
C15 C14 C13 120.8(4) . . ?
C15 C14 H14 119.6 . . ?
C13 C14 H14 119.6 . . ?
C14 C15 C16 119.5(4) . . ?
C14 C15 H15 120.3 . . ?
C16 C15 H15 120.2 . . ?
C17 C16 C15 120.2(4) . . ?
C17 C16 H16 119.8 . . ?
C15 C16 H16 119.9 . . ?
C16 C17 C18 121.3(4) . . ?
C16 C17 H17 119.4 . . ?
C18 C17 H17 119.3 . . ?
C17 C18 C13 119.0(4) . . ?
C17 C18 H18 120.4 . . ?
C13 C18 H18 120.6 . . ?
O2 C19 C20 121.2(3) . . ?
O2 C19 C3 119.2(3) . . ?
C20 C19 C3 119.6(3) . . ?
C25 C20 C21 119.0(4) . . ?
C25 C20 C19 121.3(3) . . ?
C21 C20 C19 119.7(4) . . ?
C22 C21 C20 120.5(4) . . ?
C22 C21 H21 119.8 . . ?
C20 C21 H21 119.8 . . ?
C21 C22 C23 120.8(4) . . ?
C21 C22 H22 119.6 . . ?
C23 C22 H22 119.6 . . ?
C22 C23 C24 119.3(4) . . ?
C22 C23 H23 120.3 . . ?
C24 C23 H23 120.4 . . ?
C23 C24 C25 120.1(5) . . ?
C23 C24 H24 119.9 . . ?
C25 C24 H24 120.0 . . ?
C24 C25 C20 120.2(4) . . ?
C24 C25 H25 119.9 . . ?
C20 C25 H25 119.9 . . ?
C31 C26 C27 120.3(3) . . ?
C31 C26 S1 118.9(3) . . ?
C27 C26 S1 120.7(3) . . ?
C28 C27 C26 119.5(4) . . ?
C28 C27 H27 120.3 . . ?
C26 C27 H27 120.2 . . ?
C27 C28 C29 121.6(4) . . ?
C27 C28 H28 119.1 . . ?
C29 C28 H28 119.3 . . ?
C30 C29 C28 117.3(4) . . ?
C30 C29 C32 120.8(4) . . ?
C28 C29 C32 121.9(4) . . ?
C29 C30 C31 122.4(4) . . ?
C29 C30 H30 118.8 . . ?
C31 C30 H30 118.8 . . ?
C26 C31 C30 118.8(4) . . ?
C26 C31 H31 120.5 . . ?
C30 C31 H31 120.7 . . ?
C29 C32 H32A 109.4 . . ?
C29 C32 H32B 109.7 . . ?
H32A C32 H32B 109.5 . . ?
C29 C32 H32C 109.3 . . ?
H32A C32 H32C 109.5 . . ?
H32B C32 H32C 109.5 . . ?
Cl2 C33 Cl1 125.9(16) . . ?
Cl2 C33 H33A 107.3 . . ?
Cl1 C33 H33A 104.7 . . ?
Cl2 C33 H33B 106.8 . . ?
Cl1 C33 H33B 104.7 . . ?
H33A C33 H33B 106.0 . . ?
Cl1 Cl1 C33 174(2) 2_666 . ?
Cl2 Cl2 C33 87(3) 2_566 . ?

loop_
_geom_bond_atom_site_label_1
_geom_bond_atom_site_label_2
_geom_bond_distance
_geom_bond_site_symmetry_2
_geom_bond_publ_flag
S1 O4 1.415(3) . ?
S1 O3 1.425(3) . ?
S1 N1 1.678(3) . ?
S1 C26 1.760(4) . ?
N1 C2 1.414(4) . ?
N1 C1 1.475(4) . ?
O1 C6 1.223(4) . ?
O2 C19 1.220(5) . ?
C1 C5 1.500(5) . ?
C1 H1A 0.9700 . ?
C1 H1B 0.9700 . ?
C2 C3 1.354(5) . ?
C2 C13 1.475(5) . ?
C3 C4 1.458(5) . ?
C3 C19 1.497(5) . ?
C4 C5 1.337(5) . ?
C4 H4 0.9300 . ?
C5 C6 1.462(5) . ?
C6 C7 1.500(5) . ?
C7 C12 1.375(5) . ?
C7 C8 1.390(6) . ?
C8 C9 1.385(6) . ?
C8 H8 0.9300 . ?
C9 C10 1.371(7) . ?
C9 H9 0.9300 . ?
C10 C11 1.378(8) . ?
C10 H10 0.9300 . ?
C11 C12 1.392(7) . ?
C11 H11 0.9300 . ?
C12 H12 0.9300 . ?
C13 C18 1.399(5) . ?
C13 C14 1.387(5) . ?
C14 C15 1.373(6) . ?
C14 H14 0.9300 . ?
C15 C16 1.402(7) . ?
C15 H15 0.9300 . ?
C16 C17 1.342(7) . ?
C16 H16 0.9300 . ?
C17 C18 1.397(5) . ?
C17 H17 0.9300 . ?
C18 H18 0.9300 . ?
C19 C20 1.482(5) . ?
C20 C25 1.378(6) . ?
C20 C21 1.388(5) . ?
C21 C22 1.370(7) . ?
C21 H21 0.9300 . ?
C22 C23 1.371(7) . ?
C22 H22 0.9300 . ?
C23 C24 1.382(7) . ?
C23 H23 0.9300 . ?
C24 C25 1.390(6) . ?
C24 H24 0.9300 . ?
C25 H25 0.9300 . ?
C26 C31 1.371(5) . ?
C26 C27 1.384(5) . ?
C27 C28 1.368(6) . ?
C27 H27 0.9300 . ?
C28 C29 1.382(6) . ?
C28 H28 0.9300 . ?
C29 C30 1.381(6) . ?
C29 C32 1.486(6) . ?
C30 C31 1.374(6) . ?
C30 H30 0.9300 . ?
C31 H31 0.9300 . ?
C32 H32A 0.9600 . ?
C32 H32B 0.9600 . ?
C32 H32C 0.9600 . ?
C33 Cl2 1.701(19) . ?
C33 Cl1 1.635(12) . ?
C33 H33A 0.9700 . ?
C33 H33B 0.9700 . ?
Cl1 Cl1 1.31(2) 2_666 ?
Cl2 Cl2 0.95(7) 2_566 ?

loop_
_geom_torsion_atom_site_label_1
_geom_torsion_atom_site_label_2
_geom_torsion_atom_site_label_3
_geom_torsion_atom_site_label_4
_geom_torsion
_geom_torsion_site_symmetry_1
_geom_torsion_site_symmetry_2
_geom_torsion_site_symmetry_3
_geom_torsion_site_symmetry_4
_geom_torsion_publ_flag
O4 S1 N1 C2 -158.7(3) . . . . ?
O3 S1 N1 C2 -29.5(3) . . . . ?
C26 S1 N1 C2 86.5(3) . . . . ?
O4 S1 N1 C1 55.1(3) . . . . ?
O3 S1 N1 C1 -175.7(2) . . . . ?
C26 S1 N1 C1 -59.7(3) . . . . ?
C2 N1 C1 C5 -48.3(4) . . . . ?
S1 N1 C1 C5 99.8(3) . . . . ?
C1 N1 C2 C3 25.1(4) . . . . ?
S1 N1 C2 C3 -121.4(3) . . . . ?
C1 N1 C2 C13 -151.5(3) . . . . ?
S1 N1 C2 C13 62.0(4) . . . . ?
N1 C2 C3 C4 11.0(5) . . . . ?
C13 C2 C3 C4 -172.6(3) . . . . ?
N1 C2 C3 C19 -172.3(3) . . . . ?
C13 C2 C3 C19 4.1(6) . . . . ?
C2 C3 C4 C5 -23.2(5) . . . . ?
C19 C3 C4 C5 159.9(3) . . . . ?
C3 C4 C5 C6 -177.1(3) . . . . ?
C3 C4 C5 C1 -2.7(5) . . . . ?
N1 C1 C5 C4 36.8(4) . . . . ?
N1 C1 C5 C6 -148.3(3) . . . . ?
C4 C5 C6 O1 171.2(4) . . . . ?
C1 C5 C6 O1 -3.2(5) . . . . ?
C4 C5 C6 C7 -6.2(6) . . . . ?
C1 C5 C6 C7 179.5(3) . . . . ?
O1 C6 C7 C12 -43.8(5) . . . . ?
C5 C6 C7 C12 133.5(4) . . . . ?
O1 C6 C7 C8 132.0(4) . . . . ?
C5 C6 C7 C8 -50.6(5) . . . . ?
C12 C7 C8 C9 -0.6(6) . . . . ?
C6 C7 C8 C9 -176.4(4) . . . . ?
C7 C8 C9 C10 -1.1(7) . . . . ?
C8 C9 C10 C11 0.8(8) . . . . ?
C9 C10 C11 C12 1.0(9) . . . . ?
C8 C7 C12 C11 2.4(7) . . . . ?
C6 C7 C12 C11 178.4(4) . . . . ?
C10 C11 C12 C7 -2.7(8) . . . . ?
C3 C2 C13 C18 -132.6(4) . . . . ?
N1 C2 C13 C18 43.8(5) . . . . ?
C3 C2 C13 C14 44.0(5) . . . . ?
N1 C2 C13 C14 -139.6(4) . . . . ?
C18 C13 C14 C15 2.4(6) . . . . ?
C2 C13 C14 C15 -174.3(4) . . . . ?
C13 C14 C15 C16 -1.2(6) . . . . ?
C14 C15 C16 C17 -0.5(7) . . . . ?
C15 C16 C17 C18 0.9(7) . . . . ?
C16 C17 C18 C13 0.3(6) . . . . ?
C14 C13 C18 C17 -2.0(6) . . . . ?
C2 C13 C18 C17 174.8(3) . . . . ?
C2 C3 C19 O2 -127.3(4) . . . . ?
C4 C3 C19 O2 49.5(5) . . . . ?
C2 C3 C19 C20 53.3(5) . . . . ?
C4 C3 C19 C20 -129.9(4) . . . . ?
O2 C19 C20 C25 -150.7(4) . . . . ?
C3 C19 C20 C25 28.7(5) . . . . ?
O2 C19 C20 C21 28.7(6) . . . . ?
C3 C19 C20 C21 -151.9(4) . . . . ?
C25 C20 C21 C22 -1.5(6) . . . . ?
C19 C20 C21 C22 179.1(4) . . . . ?
C20 C21 C22 C23 1.0(7) . . . . ?
C21 C22 C23 C24 1.1(8) . . . . ?
C22 C23 C24 C25 -2.7(8) . . . . ?
C23 C24 C25 C20 2.2(8) . . . . ?
C21 C20 C25 C24 -0.1(6) . . . . ?
C19 C20 C25 C24 179.4(4) . . . . ?
O4 S1 C26 C31 170.2(3) . . . . ?
O3 S1 C26 C31 36.8(4) . . . . ?
N1 S1 C26 C31 -77.0(3) . . . . ?
O4 S1 C26 C27 -14.0(4) . . . . ?
O3 S1 C26 C27 -147.4(3) . . . . ?
N1 S1 C26 C27 98.8(3) . . . . ?
C31 C26 C27 C28 1.4(6) . . . . ?
S1 C26 C27 C28 -174.3(3) . . . . ?
C26 C27 C28 C29 -0.6(7) . . . . ?
C27 C28 C29 C30 -0.4(6) . . . . ?
C27 C28 C29 C32 178.0(4) . . . . ?
C28 C29 C30 C31 0.7(7) . . . . ?
C32 C29 C30 C31 -177.7(4) . . . . ?
C27 C26 C31 C30 -1.1(6) . . . . ?
S1 C26 C31 C30 174.7(3) . . . . ?
C29 C30 C31 C26 0.0(7) . . . . ?
Cl2 C33 Cl1 Cl1 97(23) . . . 2_666 ?
Cl1 C33 Cl2 Cl2 28(7) . . . 2_566 ?
